data_7151196
loop_
_publ_author_name
'Coles, Martyn P.'
'Lee, Steven F.'
'Oakley, Sarah H.'
'Estiu, Guillermina'
'Hitchcock, Peter B.'

_publ_section_title
;
 Nucleophilic activity of a linked bis{guanidine} leading to formation
 of a dicationic C4N4-heterocycle.
;
_journal_issue 24
_journal_name_full 'Organic &amp; biomolecular chemistry'
_journal_page_first 3909
_journal_page_last 3911
_journal_paper_doi 10.1039/b715209d
_journal_volume 5
_journal_year 2007
_chemical_compound_source 'synthesis as described'
_chemical_formula_moiety 'C16 H26 D2 N6, 2(C D2 Cl2), 2(Cl)'
_chemical_formula_sum 'C18 H26 Cl6 D6 N6'
_chemical_formula_weight 551.2
_chemical_name_systematic
;
?
;
_space_group_IT_number 15
_symmetry_cell_setting monoclinic
_symmetry_Int_Tables_number 15
_symmetry_space_group_name_Hall '-C 2yc'
_symmetry_space_group_name_H-M 'C 1 2/c 1'
_atom_sites_solution_hydrogens geom
_atom_sites_solution_primary direct
_atom_sites_solution_secondary difmap
_audit_conform_dict_location ftp://ftp.iucr.org/pub/cif_core.dic
_audit_conform_dict_name cif_core.dic
_audit_conform_dict_version 2.2
_audit_creation_date 2004-09-08T11:29:21-00:00
_audit_creation_method 'WinGX routine CIF_UPDATE'
_cell_angle_alpha 90
_cell_angle_beta 103.550(1)
_cell_angle_gamma 90
_cell_formula_units_Z 4
_cell_length_a 18.3557(5)
_cell_length_b 10.5375(3)
_cell_length_c 13.1670(3)
_cell_measurement_reflns_used 10185
_cell_measurement_temperature 173(2)
_cell_measurement_theta_max 25.028
_cell_measurement_theta_min 3.705
_cell_measurement_wavelength 0.71073
_cell_volume 2475.91(11)
_computing_cell_refinement 'HKL Scalepack (Otwinowski & Minor 1997)'
_computing_data_collection 'Collect (Nonius BV, 1997-2000)'
_computing_data_reduction 'HKL Denzo and Scalepack (Otwinowski & Minor 1997)'
_computing_molecular_graphics 'Ortep-3 for Windows (Farrugia, 1997)'
_computing_publication_material 'WinGX publication routines (Farrugia, 1999)'
_computing_structure_refinement 'SHELXL-97 (Sheldrick, 1997)'
_computing_structure_solution 'SHELXS-97 (Sheldrick, 1997)'
_diffrn_ambient_temperature 173(2)
_diffrn_detector 'CCD plate'
_diffrn_measured_fraction_theta_full 0.99
_diffrn_measured_fraction_theta_max 0.99
_diffrn_measurement_device '95mm CCD camera on \k-goniostat'
_diffrn_measurement_device_type KappaCCD
_diffrn_measurement_method 'CCD rotation images, thick slices'
_diffrn_orient_matrix_type 'by Nonius Collect from scalepack cell'
_diffrn_orient_matrix_UB_11 0.25416E-2
_diffrn_orient_matrix_UB_12 -0.306004E-1
_diffrn_orient_matrix_UB_13 0.726384E-1
_diffrn_orient_matrix_UB_21 0.554529E-1
_diffrn_orient_matrix_UB_22 0.136866E-1
_diffrn_orient_matrix_UB_23 0.182428E-1
_diffrn_orient_matrix_UB_31 -0.76726E-2
_diffrn_orient_matrix_UB_32 0.887815E-1
_diffrn_orient_matrix_UB_33 0.22224E-1
_diffrn_radiation_monochromator graphite
_diffrn_radiation_probe x-ray
_diffrn_radiation_type MoK\a
_diffrn_radiation_wavelength 0.71073
_diffrn_reflns_av_R_equivalents 0.0451
_diffrn_reflns_av_unetI/netI 0.0215
_diffrn_reflns_limit_h_max 21
_diffrn_reflns_limit_h_min -21
_diffrn_reflns_limit_k_max 12
_diffrn_reflns_limit_k_min -12
_diffrn_reflns_limit_l_max 15
_diffrn_reflns_limit_l_min -15
_diffrn_reflns_number 14266
_diffrn_reflns_theta_full 25.04
_diffrn_reflns_theta_max 25.04
_diffrn_reflns_theta_min 3.87
_diffrn_source 'Enraf Nonius FR590'
_exptl_absorpt_coefficient_mu 0.713
_exptl_absorpt_correction_type none
_exptl_crystal_colour colourless
_exptl_crystal_density_diffrn 1.48
_exptl_crystal_density_method 'not measured'
_exptl_crystal_description prism
_exptl_crystal_F_000 1136
_exptl_crystal_size_max 0.4
_exptl_crystal_size_mid 0.4
_exptl_crystal_size_min 0.3
_refine_diff_density_max 0.915
_refine_diff_density_min -0.451
_refine_diff_density_rms 0.057
_refine_ls_extinction_method none
_refine_ls_goodness_of_fit_ref 1.031
_refine_ls_hydrogen_treatment mixed
_refine_ls_matrix_type full
_refine_ls_number_parameters 192
_refine_ls_number_reflns 2171
_refine_ls_number_restraints 0
_refine_ls_restrained_S_all 1.031
_refine_ls_R_factor_all 0.0452
_refine_ls_R_factor_gt 0.0414
_refine_ls_shift/su_max 0
_refine_ls_shift/su_mean 0
_refine_ls_structure_factor_coef Fsqd
_refine_ls_weighting_details 'calc w=1/[\s^2^(Fo^2^)+(0.0671P)^2^+5.1409P] where P=(Fo^2^+2Fc^2^)/3'
_refine_ls_weighting_scheme calc
_refine_ls_wR_factor_gt 0.115
_refine_ls_wR_factor_ref 0.1186
_reflns_number_gt 1994
_reflns_number_total 2171
_reflns_threshold_expression >2sigma(I)
_cod_data_source_file b715209d.txt
_cod_data_source_block (2a)-sep604
_cod_original_sg_symbol_H-M C2/c
_cod_database_code 7151196

loop_
_symmetry_equiv_pos_as_xyz
'x, y, z'
'-x, y, -z+1/2'
'x+1/2, y+1/2, z'
'-x+1/2, y+1/2, -z+1/2'
'-x, -y, -z'
'x, -y, z-1/2'
'-x+1/2, -y+1/2, -z'
'x+1/2, -y+1/2, z-1/2'

loop_
_atom_site_label
_atom_site_type_symbol
_atom_site_fract_x
_atom_site_fract_y
_atom_site_fract_z
_atom_site_U_iso_or_equiv
_atom_site_adp_type
_atom_site_occupancy
_atom_site_symmetry_multiplicity
_atom_site_calc_flag
_atom_site_refinement_flags
_atom_site_disorder_assembly
_atom_site_disorder_group
N1 N 0.26598(11) 0.09324(16) 0.52439(13) 0.0225(4) Uani 1 1 d . . .
N2 N 0.32127(10) 0.27556(17) 0.60538(13) 0.0225(4) Uani 1 1 d . . .
N3 N 0.35902(10) 0.07781(17) 0.67808(13) 0.0236(4) Uani 1 1 d . . .
C1 C 0.31549(12) 0.1470(2) 0.60414(16) 0.0208(5) Uani 1 1 d . . .
C2 C 0.24822(14) -0.0422(2) 0.53412(18) 0.0282(5) Uani 1 1 d . . .
H2B H 0.2164(16) -0.048(3) 0.585(2) 0.035(7) Uiso 1 1 d . . .
H2A H 0.2199(14) -0.069(2) 0.463(2) 0.026(6) Uiso 1 1 d . . .
C3 C 0.32095(17) -0.1132(2) 0.5682(2) 0.0332(6) Uani 1 1 d . . .
H3B H 0.3477(16) -0.103(3) 0.517(2) 0.036(7) Uiso 1 1 d . . .
H3A H 0.3129(17) -0.196(3) 0.577(2) 0.040(8) Uiso 1 1 d . . .
C4 C 0.36313(16) -0.0617(2) 0.6724(2) 0.0324(6) Uani 1 1 d . . .
H4B H 0.4141(18) -0.085(3) 0.689(2) 0.041(8) Uiso 1 1 d . . .
H4A H 0.3466(16) -0.092(3) 0.721(2) 0.034(8) Uiso 1 1 d . . .
C5 C 0.39465(15) 0.1292(2) 0.78218(18) 0.0303(5) Uani 1 1 d . . .
H5B H 0.3720(16) 0.083(3) 0.831(2) 0.038(7) Uiso 1 1 d . . .
H5A H 0.4491(17) 0.109(3) 0.796(2) 0.037(7) Uiso 1 1 d . . .
C6 C 0.38362(15) 0.2710(2) 0.78906(18) 0.0310(5) Uani 1 1 d . . .
H6B H 0.4263(17) 0.305(3) 0.847(2) 0.041(8) Uiso 1 1 d . . .
H6A H 0.3388(15) 0.285(2) 0.8057(19) 0.022(6) Uiso 1 1 d . . .
C7 C 0.38350(14) 0.3302(2) 0.68464(18) 0.0281(5) Uani 1 1 d . . .
H7B H 0.3757(13) 0.419(3) 0.6833(19) 0.024(6) Uiso 1 1 d . . .
H7A H 0.4284(17) 0.312(3) 0.667(2) 0.034(7) Uiso 1 1 d . . .
C8 C 0.25033(13) 0.3477(2) 0.57868(16) 0.0209(5) Uani 1 1 d . . .
H8B H 0.2556(13) 0.415(2) 0.6302(18) 0.017(5) Uiso 1 1 d . . .
H8A H 0.2091(13) 0.291(2) 0.5817(17) 0.013(5) Uiso 1 1 d . . .
Cl3 Cl 0.20120(3) 0.12586(5) 0.75874(4) 0.0316(2) Uani 1 1 d . . .
C1S C 0.04367(18) 0.1825(3) 0.5722(3) 0.0560(8) Uani 1 1 d . . .
H1S1 H 0.055 0.1296 0.5157 0.067 Uiso 1 1 calc R . .
H1S2 H 0.0853 0.1724 0.6348 0.067 Uiso 1 1 calc R . .
Cl1S Cl 0.03734(4) 0.34369(7) 0.53290(6) 0.0479(2) Uani 1 1 d . . .
Cl2S Cl -0.03932(6) 0.13009(10) 0.60050(11) 0.0841(4) Uani 1 1 d . . .

loop_
_atom_site_aniso_label
_atom_site_aniso_U_11
_atom_site_aniso_U_22
_atom_site_aniso_U_33
_atom_site_aniso_U_23
_atom_site_aniso_U_13
_atom_site_aniso_U_12
N1 0.0318(10) 0.0158(9) 0.0175(9) 0.0013(7) 0.0007(7) -0.0019(7)
N2 0.0258(10) 0.0186(9) 0.0197(9) -0.0009(7) -0.0014(8) -0.0013(7)
N3 0.0288(10) 0.0223(9) 0.0178(9) 0.0014(7) 0.0019(7) 0.0032(8)
C1 0.0244(11) 0.0216(11) 0.0167(11) 0.0005(8) 0.0058(9) -0.0002(8)
C2 0.0420(14) 0.0165(10) 0.0237(12) 0.0014(9) 0.0026(10) -0.0056(9)
C3 0.0526(16) 0.0178(12) 0.0278(13) 0.0015(10) 0.0063(12) 0.0033(11)
C4 0.0434(15) 0.0226(12) 0.0281(13) 0.0051(10) 0.0020(11) 0.0060(11)
C5 0.0348(14) 0.0341(13) 0.0178(11) 0.0003(10) -0.0022(10) 0.0030(10)
C6 0.0308(13) 0.0354(13) 0.0221(12) -0.0064(10) -0.0033(10) 0.0024(10)
C7 0.0261(13) 0.0266(13) 0.0272(12) -0.0032(10) -0.0025(10) -0.0035(9)
C8 0.0268(12) 0.0191(10) 0.0161(10) -0.0004(8) 0.0033(9) 0.0018(9)
Cl3 0.0377(4) 0.0304(3) 0.0266(3) 0.0059(2) 0.0074(2) 0.0028(2)
C1S 0.0441(17) 0.0547(19) 0.064(2) 0.0172(16) 0.0013(15) 0.0007(14)
Cl1S 0.0472(4) 0.0441(4) 0.0491(5) 0.0028(3) 0.0043(3) -0.0051(3)
Cl2S 0.0578(6) 0.0762(7) 0.1196(10) 0.0333(6) 0.0235(6) -0.0104(5)

loop_
_atom_type_symbol
_atom_type_description
_atom_type_scat_dispersion_real
_atom_type_scat_dispersion_imag
_atom_type_scat_source
C C 0.0033 0.0016 'International Tables Vol C Tables 4.2.6.8 and 6.1.1.4'
H H 0 0 'International Tables Vol C Tables 4.2.6.8 and 6.1.1.4'
N N 0.0061 0.0033 'International Tables Vol C Tables 4.2.6.8 and 6.1.1.4'
Cl Cl 0.1484 0.1585 'International Tables Vol C Tables 4.2.6.8 and 6.1.1.4'

loop_
_geom_angle_atom_site_label_1
_geom_angle_atom_site_label_2
_geom_angle_atom_site_label_3
_geom_angle
_geom_angle_site_symmetry_1
_geom_angle_site_symmetry_3
_geom_angle_publ_flag
C1 N1 C8 120.08(18) . 7_556 ?
C1 N1 C2 117.59(18) . . ?
C8 N1 C2 119.46(17) 7_556 . ?
C1 N2 C7 116.38(18) . . ?
C1 N2 C8 116.63(18) . . ?
C7 N2 C8 117.49(18) . . ?
C1 N3 C4 122.76(19) . . ?
C1 N3 C5 122.68(19) . . ?
C4 N3 C5 113.33(18) . . ?
N3 C1 N1 121.57(19) . . ?
N3 C1 N2 120.6(2) . . ?
N1 C1 N2 117.85(19) . . ?
N1 C2 C3 107.9(2) . . ?
C2 C3 C4 108.9(2) . . ?
N3 C4 C3 112.51(19) . . ?
N3 C5 C6 112.43(19) . . ?
C7 C6 C5 109.0(2) . . ?
N2 C7 C6 108.6(2) . . ?
N1 C8 N2 114.72(18) 7_556 . ?
Cl2S C1S Cl1S 111.47(19) . . ?

loop_
_geom_bond_atom_site_label_1
_geom_bond_atom_site_label_2
_geom_bond_distance
_geom_bond_site_symmetry_2
_geom_bond_publ_flag
N1 C1 1.343(3) . ?
N1 C8 1.459(3) 7_556 ?
N1 C2 1.476(3) . ?
N2 C1 1.358(3) . ?
N2 C7 1.472(3) . ?
N2 C8 1.477(3) . ?
N3 C1 1.324(3) . ?
N3 C4 1.475(3) . ?
N3 C5 1.477(3) . ?
C2 C3 1.504(4) . ?
C3 C4 1.509(4) . ?
C5 C6 1.513(3) . ?
C6 C7 1.509(3) . ?
C8 N1 1.459(3) 7_556 ?
C1S Cl2S 1.741(3) . ?
C1S Cl1S 1.772(3) . ?
